data_7153494
loop_
_publ_author_name
'Huo, Yingpeng'
'Qiu, Xu'
'Shao, Weiyan'
'Huang, Jianing'
'Yu, Yanjun'
'Zuo, Yinglin'
'An, Linkun'
'Du, Jun'
'Bu, Xianzhang'

_publ_section_title
;
 New fluorescent trans-dihydrofluoren-3-ones from aldol-Robinson
 annulation-regioselective addition involved one-pot reaction.
;
_journal_issue 22
_journal_name_full 'Organic &amp; biomolecular chemistry'
_journal_page_first 5048
_journal_page_last 5052
_journal_paper_doi 10.1039/c0ob00401d
_journal_volume 8
_journal_year 2010
_chemical_formula_sum 'C19 H20 O4'
_chemical_formula_weight 312.35
_chemical_name_systematic
;
?
;
_space_group_IT_number 29
_symmetry_cell_setting orthorhombic
_symmetry_space_group_name_Hall 'P 2c -2ac'
_symmetry_space_group_name_H-M 'P c a 21'
_atom_sites_solution_hydrogens geom
_atom_sites_solution_primary direct
_atom_sites_solution_secondary difmap
_audit_creation_method SHELXL-97
_cell_angle_alpha 90.00
_cell_angle_beta 90.00
_cell_angle_gamma 90.00
_cell_formula_units_Z 4
_cell_length_a 17.8305(2)
_cell_length_b 5.36310(10)
_cell_length_c 16.2017(2)
_cell_measurement_reflns_used 12637
_cell_measurement_temperature 293(2)
_cell_measurement_theta_max 71.1341
_cell_measurement_theta_min 2.4728
_cell_volume 1549.32(4)
_computing_cell_refinement
;
'Fri Oct 23 12:31:28 2009'
;
_computing_data_collection
;
'Fri Oct 23 12:31:28 2009'
;
_computing_data_reduction
;
'Fri Oct 23 12:31:28 2009'
;
_computing_structure_refinement 'SHELXL-97 (Sheldrick, 1997)'
_computing_structure_solution 'SHELXS-97 (Sheldrick, 1990)'
_diffrn_ambient_temperature 293(2)
_diffrn_detector_area_resol_mean 8.2417
_diffrn_measured_fraction_theta_full 0.987
_diffrn_measured_fraction_theta_max 0.987
_diffrn_measurement_device_type 'Xcalibur, Onyx, Nova'
_diffrn_measurement_method '\w scans'
_diffrn_radiation_monochromator graphite
_diffrn_radiation_source 'fine-focus sealed tube'
_diffrn_radiation_type CuK\a
_diffrn_radiation_wavelength 1.54178
_diffrn_reflns_av_R_equivalents 0.0297
_diffrn_reflns_av_sigmaI/netI 0.0138
_diffrn_reflns_limit_h_max 21
_diffrn_reflns_limit_h_min -21
_diffrn_reflns_limit_k_max 6
_diffrn_reflns_limit_k_min -5
_diffrn_reflns_limit_l_max 19
_diffrn_reflns_limit_l_min -19
_diffrn_reflns_number 12513
_diffrn_reflns_theta_full 71.28
_diffrn_reflns_theta_max 71.28
_diffrn_reflns_theta_min 4.96
_exptl_absorpt_coefficient_mu 0.758
_exptl_absorpt_correction_T_max 1.00000
_exptl_absorpt_correction_T_min 0.82088
_exptl_absorpt_correction_type multi-scan
_exptl_absorpt_process_details
;
'Fri Oct 23 12:31:28 2009'
;
_exptl_crystal_colour green
_exptl_crystal_density_diffrn 1.339
_exptl_crystal_density_method 'not measured'
_exptl_crystal_description prism
_exptl_crystal_F_000 664
_exptl_crystal_size_max 0.2
_exptl_crystal_size_mid 0.2
_exptl_crystal_size_min 0.15
_refine_diff_density_max 0.175
_refine_diff_density_min -0.153
_refine_diff_density_rms 0.035
_refine_ls_abs_structure_details 'Flack H D (1983), Acta Cryst. A39, 876-881'
_refine_ls_abs_structure_Flack 0.06(14)
_refine_ls_extinction_method none
_refine_ls_goodness_of_fit_ref 1.029
_refine_ls_hydrogen_treatment constr
_refine_ls_matrix_type full
_refine_ls_number_parameters 213
_refine_ls_number_reflns 2896
_refine_ls_number_restraints 1
_refine_ls_restrained_S_all 1.029
_refine_ls_R_factor_all 0.0285
_refine_ls_R_factor_gt 0.0285
_refine_ls_shift/su_max 0.008
_refine_ls_shift/su_mean 0.000
_refine_ls_structure_factor_coef Fsqd
_refine_ls_weighting_details 'calc w=1/[\s^2^(Fo^2^)+(0.0511P)^2^+0.2948P] where P=(Fo^2^+2Fc^2^)/3'
_refine_ls_weighting_scheme calc
_refine_ls_wR_factor_gt 0.0768
_refine_ls_wR_factor_ref 0.0768
_reflns_number_gt 2894
_reflns_number_total 2896
_reflns_threshold_expression >2sigma(I)
_cod_data_source_file c0ob00401d.txt
_cod_data_source_block hyp_no3_091021
_cod_database_code 7153494

loop_
_symmetry_equiv_pos_as_xyz
'x, y, z'
'-x, -y, z+1/2'
'x+1/2, -y, z'
'-x+1/2, y, z+1/2'

loop_
_atom_site_label
_atom_site_type_symbol
_atom_site_fract_x
_atom_site_fract_y
_atom_site_fract_z
_atom_site_U_iso_or_equiv
_atom_site_adp_type
_atom_site_occupancy
_atom_site_symmetry_multiplicity
_atom_site_calc_flag
_atom_site_refinement_flags
O1 O -0.66580(6) -0.8447(2) -0.81732(7) 0.0315(2) Uani 1 1 d .
O2 O -0.71122(5) -0.54906(19) -0.69444(6) 0.0271(2) Uani 1 1 d .
O3 O -0.64577(7) -0.1458(3) -0.40042(7) 0.0440(3) Uani 1 1 d .
O4 O -0.75811(5) -0.16181(18) -0.56282(7) 0.0288(2) Uani 1 1 d .
C1 C -0.51316(7) 0.1113(3) -0.54285(9) 0.0249(3) Uani 1 1 d .
C2 C -0.55735(8) 0.0839(3) -0.47543(9) 0.0266(3) Uani 1 1 d .
H2A H -0.5514 0.1969 -0.4324 0.032 Uiso 1 1 calc R
C3 C -0.61365(8) -0.1110(3) -0.46604(9) 0.0276(3) Uani 1 1 d .
C4 C -0.63119(7) -0.2799(3) -0.53993(8) 0.0223(3) Uani 1 1 d .
H4A H -0.6062 -0.4406 -0.5314 0.027 Uiso 1 1 calc R
C4A C -0.60337(7) -0.1687(2) -0.62179(8) 0.0208(3) Uani 1 1 d .
H4AA H -0.6391 -0.0412 -0.6401 0.025 Uiso 1 1 calc R
C4B C -0.59127(7) -0.3512(2) -0.69101(8) 0.0216(3) Uani 1 1 d .
C5 C -0.63962(7) -0.5234(3) -0.72477(8) 0.0232(3) Uani 1 1 d .
C6 C -0.61406(8) -0.6797(3) -0.78849(9) 0.0250(3) Uani 1 1 d .
C7 C -0.54035(8) -0.6579(3) -0.81687(9) 0.0274(3) Uani 1 1 d .
H7A H -0.5234 -0.7630 -0.8585 0.033 Uiso 1 1 calc R
C8 C -0.49210(8) -0.4811(3) -0.78356(9) 0.0267(3) Uani 1 1 d .
H8A H -0.4432 -0.4668 -0.8031 0.032 Uiso 1 1 calc R
C8A C -0.51749(8) -0.3259(3) -0.72084(8) 0.0233(3) Uani 1 1 d .
C9 C -0.47905(8) -0.1331(3) -0.67287(9) 0.0247(3) Uani 1 1 d .
C9A C -0.52621(7) -0.0498(2) -0.61327(9) 0.0230(3) Uani 1 1 d .
C14 C -0.71653(8) -0.3226(3) -0.53828(9) 0.0242(3) Uani 1 1 d .
C15 C -0.74411(10) -0.5624(3) -0.50168(11) 0.0341(3) Uani 1 1 d .
H15A H -0.7979 -0.5672 -0.5043 0.051 Uiso 1 1 calc R
H15B H -0.7283 -0.5733 -0.4452 0.051 Uiso 1 1 calc R
H15C H -0.7238 -0.7003 -0.5322 0.051 Uiso 1 1 calc R
C16 C -0.76534(9) -0.4145(4) -0.74231(12) 0.0394(4) Uani 1 1 d .
H16A H -0.8143 -0.4378 -0.7189 0.059 Uiso 1 1 calc R
H16B H -0.7650 -0.4754 -0.7980 0.059 Uiso 1 1 calc R
H16C H -0.7530 -0.2403 -0.7421 0.059 Uiso 1 1 calc R
C17 C -0.64347(9) -1.0070(3) -0.88246(10) 0.0334(3) Uani 1 1 d .
H17A H -0.6846 -1.1135 -0.8971 0.050 Uiso 1 1 calc R
H17B H -0.6019 -1.1070 -0.8646 0.050 Uiso 1 1 calc R
H17C H -0.6288 -0.9100 -0.9296 0.050 Uiso 1 1 calc R
C18 C -0.39900(8) -0.0659(3) -0.69043(11) 0.0343(4) Uani 1 1 d .
H18A H -0.3832 0.0630 -0.6532 0.051 Uiso 1 1 calc R
H18B H -0.3947 -0.0073 -0.7462 0.051 Uiso 1 1 calc R
H18C H -0.3679 -0.2102 -0.6831 0.051 Uiso 1 1 calc R
C19 C -0.45200(8) 0.3039(3) -0.54280(10) 0.0305(3) Uani 1 1 d .
H19A H -0.4522 0.3913 -0.4911 0.046 Uiso 1 1 calc R
H19B H -0.4603 0.4200 -0.5870 0.046 Uiso 1 1 calc R
H19C H -0.4044 0.2236 -0.5503 0.046 Uiso 1 1 calc R

loop_
_atom_site_aniso_label
_atom_site_aniso_U_11
_atom_site_aniso_U_22
_atom_site_aniso_U_33
_atom_site_aniso_U_23
_atom_site_aniso_U_13
_atom_site_aniso_U_12
O1 0.0335(5) 0.0303(5) 0.0308(5) -0.0092(4) 0.0004(5) -0.0020(4)
O2 0.0215(5) 0.0300(5) 0.0297(5) -0.0026(4) 0.0024(4) -0.0026(4)
O3 0.0483(7) 0.0601(8) 0.0236(6) -0.0061(5) 0.0066(5) -0.0176(6)
O4 0.0239(5) 0.0282(5) 0.0342(6) -0.0022(4) 0.0014(4) 0.0032(4)
C1 0.0219(6) 0.0219(6) 0.0310(7) 0.0038(6) -0.0066(6) 0.0023(5)
C2 0.0281(7) 0.0266(7) 0.0250(6) -0.0045(5) -0.0045(6) 0.0014(6)
C3 0.0261(7) 0.0311(7) 0.0256(7) -0.0016(6) -0.0008(6) 0.0016(6)
C4 0.0229(6) 0.0215(6) 0.0225(6) 0.0005(5) 0.0003(5) 0.0015(5)
C4A 0.0204(6) 0.0199(6) 0.0222(7) 0.0010(5) -0.0017(5) 0.0005(5)
C4B 0.0232(6) 0.0215(6) 0.0200(6) 0.0013(5) 0.0007(5) 0.0025(5)
C5 0.0235(7) 0.0235(7) 0.0226(7) 0.0003(5) 0.0004(5) 0.0014(5)
C6 0.0291(7) 0.0233(7) 0.0226(7) 0.0010(5) -0.0024(5) 0.0021(5)
C7 0.0328(7) 0.0276(7) 0.0216(7) 0.0009(6) 0.0038(6) 0.0065(6)
C8 0.0236(6) 0.0311(7) 0.0255(7) 0.0043(6) 0.0047(5) 0.0041(6)
C8A 0.0231(6) 0.0255(7) 0.0214(6) 0.0036(5) 0.0009(5) 0.0023(5)
C9 0.0245(7) 0.0239(6) 0.0257(7) 0.0048(6) -0.0023(5) 0.0005(5)
C9A 0.0220(6) 0.0212(6) 0.0258(7) 0.0040(5) -0.0015(5) 0.0004(5)
C14 0.0248(6) 0.0249(7) 0.0229(6) -0.0048(5) 0.0040(5) 0.0005(5)
C15 0.0329(8) 0.0288(8) 0.0407(8) 0.0017(7) 0.0067(6) -0.0055(6)
C16 0.0262(8) 0.0482(10) 0.0437(10) -0.0031(8) -0.0034(7) 0.0048(7)
C17 0.0413(8) 0.0303(8) 0.0286(7) -0.0074(6) -0.0028(6) 0.0050(7)
C18 0.0257(7) 0.0382(9) 0.0389(9) -0.0033(7) 0.0048(6) -0.0044(6)
C19 0.0305(7) 0.0258(7) 0.0352(8) 0.0017(6) -0.0066(6) -0.0040(6)

loop_
_atom_type_symbol
_atom_type_description
_atom_type_scat_dispersion_real
_atom_type_scat_dispersion_imag
_atom_type_scat_source
C C 0.0181 0.0091 'International Tables Vol C Tables 4.2.6.8 and 6.1.1.4'
H H 0.0000 0.0000 'International Tables Vol C Tables 4.2.6.8 and 6.1.1.4'
O O 0.0492 0.0322 'International Tables Vol C Tables 4.2.6.8 and 6.1.1.4'

loop_
_geom_angle_atom_site_label_1
_geom_angle_atom_site_label_2
_geom_angle_atom_site_label_3
_geom_angle
C6 O1 C17 117.52(12)
C5 O2 C16 112.42(11)
C2 C1 C9A 118.47(13)
C2 C1 C19 119.74(14)
C9A C1 C19 121.78(13)
C1 C2 C3 124.21(14)
C1 C2 H2A 117.9
C3 C2 H2A 117.9
O3 C3 C2 121.53(14)
O3 C3 C4 119.58(14)
C2 C3 C4 118.87(13)
C3 C4 C4A 112.27(11)
C3 C4 C14 106.03(11)
C4A C4 C14 113.07(11)
C3 C4 H4A 108.4
C4A C4 H4A 108.4
C14 C4 H4A 108.4
C4B C4A C9A 102.15(11)
C4B C4A C4 115.94(11)
C9A C4A C4 112.09(11)
C4B C4A H4AA 108.8
C9A C4A H4AA 108.8
C4 C4A H4AA 108.8
C5 C4B C8A 120.89(13)
C5 C4B C4A 130.00(12)
C8A C4B C4A 109.11(12)
O2 C5 C4B 120.46(12)
O2 C5 C6 120.24(12)
C4B C5 C6 119.26(12)
O1 C6 C7 125.39(13)
O1 C6 C5 114.84(12)
C7 C6 C5 119.77(13)
C8 C7 C6 120.78(13)
C8 C7 H7A 119.6
C6 C7 H7A 119.6
C8A C8 C7 119.41(13)
C8A C8 H8A 120.3
C7 C8 H8A 120.3
C8 C8A C4B 119.86(13)
C8 C8A C9 131.21(13)
C4B C8A C9 108.86(12)
C9A C9 C8A 108.68(12)
C9A C9 C18 130.25(14)
C8A C9 C18 120.99(13)
C9 C9A C1 131.08(13)
C9 C9A C4A 110.96(12)
C1 C9A C4A 117.77(12)
O4 C14 C15 122.86(13)
O4 C14 C4 119.75(12)
C15 C14 C4 117.32(12)
C14 C15 H15A 109.5
C14 C15 H15B 109.5
H15A C15 H15B 109.5
C14 C15 H15C 109.5
H15A C15 H15C 109.5
H15B C15 H15C 109.5
O2 C16 H16A 109.5
O2 C16 H16B 109.5
H16A C16 H16B 109.5
O2 C16 H16C 109.5
H16A C16 H16C 109.5
H16B C16 H16C 109.5
O1 C17 H17A 109.5
O1 C17 H17B 109.5
H17A C17 H17B 109.5
O1 C17 H17C 109.5
H17A C17 H17C 109.5
H17B C17 H17C 109.5
C9 C18 H18A 109.5
C9 C18 H18B 109.5
H18A C18 H18B 109.5
C9 C18 H18C 109.5
H18A C18 H18C 109.5
H18B C18 H18C 109.5
C1 C19 H19A 109.5
C1 C19 H19B 109.5
H19A C19 H19B 109.5
C1 C19 H19C 109.5
H19A C19 H19C 109.5
H19B C19 H19C 109.5

loop_
_geom_bond_atom_site_label_1
_geom_bond_atom_site_label_2
_geom_bond_distance
O1 C6 1.3610(18)
O1 C17 1.4248(19)
O2 C5 1.3748(16)
O2 C16 1.433(2)
O3 C3 1.222(2)
O4 C14 1.2048(17)
C1 C2 1.355(2)
C1 C9A 1.450(2)
C1 C19 1.5023(19)
C2 C3 1.458(2)
C2 H2A 0.9300
C3 C4 1.533(2)
C4 C4A 1.5364(18)
C4 C14 1.5389(18)
C4 H4A 0.9800
C4A C4B 1.5042(19)
C4A C9A 1.5228(18)
C4A H4AA 0.9800
C4B C5 1.377(2)
C4B C8A 1.4079(19)
C5 C6 1.4061(19)
C6 C7 1.397(2)
C7 C8 1.390(2)
C7 H7A 0.9300
C8 C8A 1.389(2)
C8 H8A 0.9300
C8A C9 1.464(2)
C9 C9A 1.356(2)
C9 C18 1.4993(19)
C14 C15 1.499(2)
C15 H15A 0.9600
C15 H15B 0.9600
C15 H15C 0.9600
C16 H16A 0.9600
C16 H16B 0.9600
C16 H16C 0.9600
C17 H17A 0.9600
C17 H17B 0.9600
C17 H17C 0.9600
C18 H18A 0.9600
C18 H18B 0.9600
C18 H18C 0.9600
C19 H19A 0.9600
C19 H19B 0.9600
C19 H19C 0.9600
